data_7059576
loop_
_publ_author_name
'Nisa, Zaib ul'
'Tashi, Lobzang'
'Sen, Charanjeet'
'Ashashi, Nargis Akhter'
'Sahoo, Subash Chandra'
'Sheikh, Haq Nawaz'

_publ_section_title
;
 Synthesis of eight isostructural 2D lanthanide coordination polymers
 assembled by rigid furan-2,5-dicarboxylic acid and flexible adipic acid
 as linkers and exploration of luminescent Eu/Tb polymers as efficient and
 sensitive sensors for nitroaromatic compounds
;
_journal_issue 19
_journal_name_full 'New Journal of Chemistry'
_journal_page_first 8125
_journal_page_last 8137
_journal_paper_doi 10.1039/D0NJ01018A
_journal_volume 44
_journal_year 2020
_chemical_formula_moiety 'C29 H21 N3 O9 Pb2'
_chemical_formula_sum 'C44 H40 N4 O4 Pb4'
_chemical_formula_weight 1517.56
_space_group_crystal_system triclinic
_space_group_IT_number 2
_space_group_name_Hall '-P 1'
_space_group_name_H-M_alt 'P -1'
_atom_sites_solution_hydrogens geom
_audit_block_doi 10.5517/ccdc.csd.cc236zw6
_audit_creation_date 2019-08-14
_audit_creation_method
;
Olex2 1.2
(compiled 2018.05.29 svn.r3508 for OlexSys, GUI svn.r5506)
;
_audit_update_record
;
2019-09-17 deposited with the CCDC.	2020-04-24 downloaded from the CCDC.
;
_cell_angle_alpha 94.2432(18)
_cell_angle_beta 94.4958(16)
_cell_angle_gamma 98.3760(18)
_cell_formula_units_Z 2
_cell_length_a 10.3027(2)
_cell_length_b 13.2085(3)
_cell_length_c 13.4634(3)
_cell_measurement_reflns_used 20923
_cell_measurement_temperature 100.02(10)
_cell_measurement_theta_max 30.2330
_cell_measurement_theta_min 1.9930
_cell_volume 1800.23(7)
_computing_cell_refinement 'CrysAlisPro 1.171.39.34b (Rigaku OD, 2017)'
_computing_data_collection 'CrysAlisPro 1.171.39.34b (Rigaku OD, 2017)'
_computing_data_reduction 'CrysAlisPro 1.171.39.34b (Rigaku OD, 2017)'
_computing_molecular_graphics 'Olex2 (Dolomanov et al., 2009)'
_computing_publication_material 'Olex2 (Dolomanov et al., 2009)'
_computing_structure_refinement 'XL (Sheldrick, 2008)'
_diffrn_ambient_environment N~2~
_diffrn_ambient_temperature 100.02(10)
_diffrn_detector 'CCD plate'
_diffrn_detector_type HyPix
_diffrn_measured_fraction_theta_full 1.000
_diffrn_measured_fraction_theta_max 0.862
_diffrn_measurement_details
;
List of Runs (angles in degrees, time in seconds):

  # Type    Start    End  Width  t~exp~   \w     \q     \k     \f   Frames
#--------------------------------------------------------------------------
  1  \w    -36.00  49.00   0.50   15.00    --   -9.20  73.00 -52.00  170
  2  \w     -1.00  79.00   0.50   15.00    --   10.30  73.00 -52.00  160
  3  \w    -13.00  14.00   0.50   15.00    --   -9.20 -57.00  60.00   54
  4  \w    -26.00  12.00   0.50   15.00    --   -9.20 -99.00  60.00   76
  5  \w    -36.00   8.00   0.50   15.00    --   -9.20 -57.00 -30.00   88
  6  \w    -22.00  18.00   0.50   15.00    --   -9.20 -99.00-120.00   80
  7  \w     20.00  67.00   0.50   15.00    --   10.30-130.00-134.52   94
  8  \w     26.00  72.00   0.50   15.00    --   10.30-140.00 -46.54   92
  9  \w    -22.00  23.00   0.50   15.00    --   -9.20 -99.00-180.00   90
 10  \w    -63.00  38.00   0.50   15.00    --   10.30 -77.00-120.00  202
 11  \w    -83.00 -35.00   0.50   15.00    --   -9.20 -57.00  60.00   96
 12  \w    -83.00 -57.00   0.50   15.00    --   -9.20 -57.00 -30.00   52
 13  \w    -22.00  50.00   0.50   15.00    --   10.30 -99.00 150.00  144
 14  \w     13.00  38.00   0.50   15.00    --   10.30 -73.00 178.00   50
 15  \w    -52.00 -24.00   0.50   15.00    --   10.30 -73.00 178.00   56
 16  \w    -83.00 -25.00   0.50   15.00    --   -9.20 -73.00 178.00  116
 17  \w    -37.00  65.00   0.50   15.00    --   -9.20  77.00   0.00  204
 18  \w    -53.00 -28.00   0.50   15.00    --   -9.20 106.00 -97.34   50
 19  \w    -57.00 -32.00   0.50   15.00    --   -9.20 113.00  -6.21   50
;
_diffrn_measurement_device 'four-circle diffractometer'
_diffrn_measurement_device_type 'XtaLAB Synergy, Dualflex, HyPix'
_diffrn_measurement_method '\w scans'
_diffrn_orient_matrix_type 'CrysAlisPro convention (1999,Acta A55,543-557)'
_diffrn_orient_matrix_UB_11 -0.0073283000
_diffrn_orient_matrix_UB_12 0.0500234000
_diffrn_orient_matrix_UB_13 0.0194892000
_diffrn_orient_matrix_UB_21 -0.0356103000
_diffrn_orient_matrix_UB_22 -0.0213644000
_diffrn_orient_matrix_UB_23 0.0384279000
_diffrn_orient_matrix_UB_31 0.0596709000
_diffrn_orient_matrix_UB_32 0.0031139000
_diffrn_orient_matrix_UB_33 0.0309400000
_diffrn_radiation_monochromator mirror
_diffrn_radiation_probe x-ray
_diffrn_radiation_type MoK\a
_diffrn_radiation_wavelength 0.71073
_diffrn_reflns_av_R_equivalents 0.0495
_diffrn_reflns_av_unetI/netI 0.0376
_diffrn_reflns_Laue_measured_fraction_full 1.000
_diffrn_reflns_Laue_measured_fraction_max 0.862
_diffrn_reflns_limit_h_max 13
_diffrn_reflns_limit_h_min -13
_diffrn_reflns_limit_k_max 18
_diffrn_reflns_limit_k_min -18
_diffrn_reflns_limit_l_max 18
_diffrn_reflns_limit_l_min -18
_diffrn_reflns_number 47713
_diffrn_reflns_point_group_measured_fraction_full 1.000
_diffrn_reflns_point_group_measured_fraction_max 0.862
_diffrn_reflns_theta_full 25.242
_diffrn_reflns_theta_max 30.426
_diffrn_reflns_theta_min 2.006
_diffrn_source 'micro-focus sealed X-ray tube'
_diffrn_source_type 'PhotonJet (Mo) X-ray Source'
_exptl_absorpt_coefficient_mu 18.702
_exptl_absorpt_correction_T_max 1.00000
_exptl_absorpt_correction_T_min 0.23881
_exptl_absorpt_correction_type multi-scan
_exptl_absorpt_process_details
;
CrysAlisPro 1.171.39.34b (Rigaku Oxford Diffraction, 2017)
Empirical absorption correction using spherical harmonics,
 implemented in SCALE3 ABSPACK scaling algorithm.
;
_exptl_crystal_colour 'clear light colourless'
_exptl_crystal_colour_lustre clear
_exptl_crystal_colour_modifier light
_exptl_crystal_colour_primary colourless
_exptl_crystal_density_diffrn 2.800
_exptl_crystal_description prism
_exptl_crystal_F_000 1384
_exptl_crystal_size_max 0.3
_exptl_crystal_size_mid 0.2
_exptl_crystal_size_min 0.2
_refine_diff_density_max 3.737
_refine_diff_density_min -2.363
_refine_diff_density_rms 0.198
_refine_ls_extinction_method none
_refine_ls_goodness_of_fit_ref 1.105
_refine_ls_hydrogen_treatment constr
_refine_ls_matrix_type full
_refine_ls_number_parameters 390
_refine_ls_number_reflns 9401
_refine_ls_number_restraints 6
_refine_ls_restrained_S_all 1.105
_refine_ls_R_factor_all 0.0475
_refine_ls_R_factor_gt 0.0354
_refine_ls_shift/su_max 0.003
_refine_ls_shift/su_mean 0.000
_refine_ls_structure_factor_coef Fsqd
_refine_ls_weighting_details 'w=1/[\s^2^(Fo^2^)+(0.0543P)^2^+1.7612P] where P=(Fo^2^+2Fc^2^)/3'
_refine_ls_weighting_scheme calc
_refine_ls_wR_factor_gt 0.0926
_refine_ls_wR_factor_ref 0.0965
_reflns_Friedel_coverage 0.000
_reflns_number_gt 7615
_reflns_number_total 9401
_reflns_threshold_expression 'I > 2\s(I)'
_cod_data_source_file d0nj01018a2.cif
_cod_data_source_block 2
_cod_depositor_comments
;Adding full bibliography for 7059575--7059582.cif.

 Adding full bibliography for 7059575--7059582.cif.
;
_cod_original_cell_volume 1800.24(7)
_cod_database_code 7059576
_shelx_shelxl_version_number 2014/7
_shelx_space_group_comment
;
The symmetry employed for this shelxl refinement is uniquely defined
by the following loop, which should always be used as a source of
symmetry information in preference to the above space-group names.
They are only intended as comments.
;
_olex2_refinement_description
;
1. Fixed Uiso
 At 1.2 times of:
  All C(H) groups
 At 1.5 times of:
  All C(H,H,H) groups
2. Uiso/Uaniso restraints and constraints
Uanis(C28) \\sim Ueq: with sigma of 0.002 and sigma for terminal atoms of 0.005
3.a Aromatic/amide H refined with riding coordinates:
 C3(H3), C5(H5), C7(H7), C10(H10), C11(H11), C12(H12), C13(H13), C20(H20),
 C18(H18), C16(H16), C26(H26), C25(H25), C24(H24), C23(H23), C27(H27)
3.b Idealised Me refined as rotating group:
 C28(H28A,H28B,H28C), C29(H29A,H29B,H29C)
;
_olex2_submission_special_instructions 'No special instructions were received'
_oxdiff_exptl_absorpt_empirical_details
;
Empirical correction (ABSPACK) includes:
- Absorption correction using spherical harmonics
- Frame scaling
;
_oxdiff_exptl_absorpt_empirical_full_max 3.711
_oxdiff_exptl_absorpt_empirical_full_min 0.557

loop_
_space_group_symop_operation_xyz
'x, y, z'
'-x, -y, -z'

loop_
_atom_site_label
_atom_site_type_symbol
_atom_site_fract_x
_atom_site_fract_y
_atom_site_fract_z
_atom_site_U_iso_or_equiv
_atom_site_adp_type
_atom_site_occupancy
_atom_site_site_symmetry_order
_atom_site_calc_flag
_atom_site_refinement_flags_posn
_atom_site_refinement_flags_adp
_atom_site_refinement_flags_occupancy
_atom_site_disorder_assembly
_atom_site_disorder_group
Pb1 Pb -0.51305(2) 0.94237(2) -0.33631(2) 0.02325(3) Uani 1 1 d . . . . .
O2 O -0.2583(2) 0.9354(2) -0.34157(18) 0.0279(6) Uani 1 1 d . . . . .
O1 O -0.3536(2) 0.9118(2) -0.20105(18) 0.0305(6) Uani 1 1 d . . . . .
O3 O 0.2115(2) 0.8928(2) -0.35693(18) 0.0307(7) Uani 1 1 d . . . . .
O4 O 0.3309(2) 0.8976(3) -0.2119(2) 0.0452(9) Uani 1 1 d . . . . .
O5 O -0.9695(2) 0.2399(2) -0.4732(2) 0.0310(7) Uani 1 1 d . . . . .
O6 O -0.8923(2) 0.09389(19) -0.45588(19) 0.0251(6) Uani 1 1 d . . . . .
O7 O -0.4116(2) 0.0999(2) -0.45713(19) 0.0265(6) Uani 1 1 d . . . . .
O8 O -0.2732(2) 0.2423(2) -0.40596(19) 0.0270(6) Uani 1 1 d . . . . .
O9 O -0.4858(3) 1.1157(3) -0.2246(2) 0.0523(9) Uani 1 1 d . . . . .
N1 N 0.0552(3) 0.8486(3) 0.2666(2) 0.0278(7) Uani 1 1 d . . . . .
N2 N -0.5370(2) 0.7469(2) -0.3495(2) 0.0194(6) Uani 1 1 d . . . . .
N3 N -0.4929(6) 1.1972(5) -0.0735(4) 0.098(2) Uani 1 1 d . . . . .
C1 C -0.2555(3) 0.9167(3) -0.2513(3) 0.0236(8) Uani 1 1 d . . . . .
C2 C -0.1284(3) 0.8947(3) -0.2021(3) 0.0237(8) Uani 1 1 d . . . . .
C3 C -0.0190(3) 0.8927(3) -0.2565(3) 0.0248(8) Uani 1 1 d . . . . .
H3 H -0.0268 0.8980 -0.3252 0.030 Uiso 1 1 calc R . . . .
C4 C 0.0999(3) 0.8828(3) -0.2085(3) 0.0266(9) Uani 1 1 d . . . . .
C5 C 0.1108(3) 0.8689(3) -0.1069(3) 0.0253(8) Uani 1 1 d . . . . .
H5 H 0.1921 0.8617 -0.0755 0.030 Uiso 1 1 calc R . . . .
C6 C 0.0032(3) 0.8657(3) -0.0522(3) 0.0254(9) Uani 1 1 d . . . . .
C7 C -0.1168(3) 0.8809(3) -0.1002(3) 0.0238(8) Uani 1 1 d . . . . .
H7 H -0.1897 0.8819 -0.0637 0.029 Uiso 1 1 calc R . . . .
C8 C 0.2221(3) 0.8905(3) -0.2638(3) 0.0273(9) Uani 1 1 d . . . . .
C9 C 0.0175(3) 0.8541(3) 0.0577(3) 0.0249(8) Uani 1 1 d . . . . .
C10 C 0.1338(4) 0.8346(4) 0.1037(3) 0.0428(11) Uani 1 1 d . . . . .
H10 H 0.2028 0.8229 0.0659 0.051 Uiso 1 1 calc R . . . .
C11 C 0.1483(4) 0.8324(4) 0.2078(3) 0.0412(11) Uani 1 1 d . . . . .
H11 H 0.2280 0.8187 0.2371 0.049 Uiso 1 1 calc R . . . .
C12 C -0.0591(4) 0.8632(3) 0.2206(3) 0.0326(10) Uani 1 1 d . . . . .
H12 H -0.1277 0.8721 0.2597 0.039 Uiso 1 1 calc R . . . .
C13 C -0.0820(4) 0.8657(3) 0.1188(3) 0.0313(10) Uani 1 1 d . . . . .
H13 H -0.1645 0.8753 0.0912 0.038 Uiso 1 1 calc R . . . .
C14 C -0.8758(3) 0.1906(3) -0.4578(3) 0.0232(8) Uani 1 1 d . . . . .
C15 C -0.7384(3) 0.2488(3) -0.4366(3) 0.0247(8) Uani 1 1 d . . . . .
C20 C -0.7186(3) 0.3543(3) -0.4166(3) 0.0269(9) Uani 1 1 d . . . . .
H20 H -0.7912 0.3887 -0.4176 0.032 Uiso 1 1 calc R . . . .
C19 C -0.5923(3) 0.4107(3) -0.3948(3) 0.0266(9) Uani 1 1 d . . . . .
C18 C -0.4860(3) 0.3559(3) -0.3967(3) 0.0266(9) Uani 1 1 d . . . . .
H18 H -0.4006 0.3911 -0.3833 0.032 Uiso 1 1 calc R . . . .
C17 C -0.5050(3) 0.2507(3) -0.4179(3) 0.0218(8) Uani 1 1 d . . . . .
C16 C -0.6310(3) 0.1961(3) -0.4381(2) 0.0221(8) Uani 1 1 d . . . . .
H16 H -0.6436 0.1253 -0.4525 0.027 Uiso 1 1 calc R . . . .
C21 C -0.3879(3) 0.1948(3) -0.4262(3) 0.0233(8) Uani 1 1 d . . . . .
C22 C -0.5741(4) 0.5237(3) -0.3756(3) 0.0315(9) Uani 1 1 d . . . . .
C26 C -0.6757(4) 0.5786(3) -0.3857(3) 0.0363(10) Uani 1 1 d . . . . .
H26 H -0.7608 0.5444 -0.4030 0.044 Uiso 1 1 calc R . . . .
C25 C -0.6538(4) 0.6857(3) -0.3704(3) 0.0379(11) Uani 1 1 d . . . . .
H25 H -0.7280 0.7182 -0.3752 0.045 Uiso 1 1 calc R . . . .
C24 C -0.4355(4) 0.6884(3) -0.3409(4) 0.0477(13) Uani 1 1 d . . . . .
H24 H -0.3507 0.7239 -0.3256 0.057 Uiso 1 1 calc R . . . .
C23 C -0.4492(4) 0.5822(4) -0.3530(4) 0.0508(14) Uani 1 1 d . . . . .
H23 H -0.3752 0.5497 -0.3460 0.061 Uiso 1 1 calc R . . . .
C27 C -0.4969(6) 1.1199(7) -0.1393(5) 0.088(2) Uani 1 1 d . . . . .
H27 H -0.5112 1.0562 -0.1136 0.105 Uiso 1 1 calc R . . . .
C28 C -0.4644(17) 1.3066(13) -0.1231(13) 0.270(3) Uani 1 1 d . U . . .
H28A H -0.4374 1.2950 -0.1891 0.404 Uiso 1 1 calc GR . . . .
H28B H -0.3959 1.3517 -0.0824 0.404 Uiso 1 1 calc GR . . . .
H28C H -0.5433 1.3375 -0.1269 0.404 Uiso 1 1 calc GR . . . .
C29 C -0.4930(7) 1.2106(7) 0.0294(4) 0.095(3) Uani 1 1 d . . . . .
H29A H -0.5822 1.2026 0.0470 0.142 Uiso 1 1 calc GR . . . .
H29B H -0.4490 1.2782 0.0530 0.142 Uiso 1 1 calc GR . . . .
H29C H -0.4478 1.1603 0.0594 0.142 Uiso 1 1 calc GR . . . .
Pb2 Pb -1.14601(2) 0.09332(2) -0.45287(2) 0.01875(3) Uani 1 1 d . . . . .

loop_
_atom_site_aniso_label
_atom_site_aniso_U_11
_atom_site_aniso_U_22
_atom_site_aniso_U_33
_atom_site_aniso_U_23
_atom_site_aniso_U_13
_atom_site_aniso_U_12
Pb1 0.01063(5) 0.03420(7) 0.02539(6) 0.00524(6) 0.00081(5) 0.00405(5)
O2 0.0175(11) 0.0405(14) 0.0272(12) 0.0104(11) 0.0015(9) 0.0058(10)
O1 0.0147(11) 0.0548(16) 0.0246(12) 0.0104(12) 0.0028(9) 0.0103(11)
O3 0.0171(11) 0.0544(16) 0.0230(12) 0.0084(12) 0.0031(9) 0.0105(11)
O4 0.0114(11) 0.098(2) 0.0282(13) 0.0142(15) 0.0015(10) 0.0121(13)
O5 0.0119(11) 0.0366(14) 0.0454(15) 0.0103(12) 0.0022(10) 0.0038(10)
O6 0.0147(10) 0.0258(13) 0.0342(13) 0.0025(11) 0.0072(9) -0.0015(9)
O7 0.0111(10) 0.0321(13) 0.0357(13) 0.0000(11) 0.0018(10) 0.0031(9)
O8 0.0094(10) 0.0323(13) 0.0390(13) 0.0071(11) -0.0026(10) 0.0029(9)
O9 0.064(2) 0.054(2) 0.0392(17) 0.0007(16) -0.0001(15) 0.0162(16)
N1 0.0242(14) 0.0390(17) 0.0223(14) 0.0049(13) 0.0005(11) 0.0113(12)
N2 0.0022(10) 0.0295(15) 0.0251(13) -0.0037(12) 0.0012(10) 0.0009(10)
N3 0.099(4) 0.110(5) 0.083(3) -0.028(3) 0.037(3) 0.012(3)
C1 0.0122(14) 0.0351(19) 0.0225(16) 0.0013(15) -0.0012(12) 0.0022(13)
C2 0.0125(14) 0.0343(19) 0.0252(16) 0.0040(15) 0.0012(12) 0.0057(13)
C3 0.0141(14) 0.041(2) 0.0202(15) 0.0037(15) 0.0032(12) 0.0063(13)
C4 0.0148(15) 0.040(2) 0.0256(17) 0.0032(16) 0.0018(13) 0.0070(14)
C5 0.0123(14) 0.0366(19) 0.0277(17) 0.0027(15) -0.0020(13) 0.0079(13)
C6 0.0166(15) 0.038(2) 0.0206(16) 0.0004(15) 0.0005(13) 0.0006(14)
C7 0.0142(14) 0.0349(19) 0.0222(16) 0.0042(15) -0.0010(12) 0.0045(13)
C8 0.0176(15) 0.042(2) 0.0242(16) 0.0070(16) 0.0044(13) 0.0063(14)
C9 0.0224(16) 0.0291(18) 0.0226(16) 0.0019(15) -0.0012(13) 0.0036(14)
C10 0.0263(17) 0.080(3) 0.0290(19) 0.009(2) 0.0071(15) 0.0275(17)
C11 0.0278(17) 0.076(3) 0.0266(18) 0.0082(19) 0.0017(15) 0.0276(17)
C12 0.0212(17) 0.051(2) 0.0261(18) 0.0011(17) 0.0036(14) 0.0086(16)
C13 0.0173(16) 0.051(2) 0.0254(17) 0.0076(17) 0.0007(14) 0.0034(16)
C14 0.0129(14) 0.0324(19) 0.0245(16) 0.0016(15) 0.0042(12) 0.0032(13)
C15 0.0125(14) 0.0351(19) 0.0268(17) 0.0050(15) 0.0003(13) 0.0047(13)
C20 0.0136(15) 0.0302(19) 0.0369(19) 0.0027(16) 0.0017(14) 0.0039(13)
C19 0.0148(15) 0.0261(18) 0.0393(19) 0.0066(16) 0.0033(14) 0.0024(13)
C18 0.0133(15) 0.0350(19) 0.0313(18) 0.0039(16) 0.0013(13) 0.0029(14)
C17 0.0118(14) 0.0267(17) 0.0272(16) 0.0050(14) 0.0027(12) 0.0022(12)
C16 0.0122(14) 0.0292(18) 0.0245(16) 0.0019(14) 0.0026(12) 0.0013(13)
C21 0.0138(14) 0.0330(19) 0.0231(16) 0.0066(14) 0.0002(12) 0.0030(13)
C22 0.0195(16) 0.0278(19) 0.048(2) 0.0112(17) 0.0017(16) 0.0023(14)
C26 0.0200(17) 0.032(2) 0.059(2) 0.0102(19) 0.0094(17) 0.0049(15)
C25 0.0284(19) 0.032(2) 0.055(2) 0.0069(19) 0.0098(18) 0.0065(16)
C24 0.028(2) 0.030(2) 0.081(3) 0.001(2) -0.012(2) 0.0034(17)
C23 0.026(2) 0.035(2) 0.089(4) 0.000(2) -0.009(2) 0.0083(17)
C27 0.060(4) 0.119(6) 0.081(4) 0.006(4) 0.010(3) 0.005(4)
C28 0.279(5) 0.266(5) 0.265(5) 0.028(4) 0.029(4) 0.040(3)
C29 0.098(5) 0.150(7) 0.044(3) 0.024(4) 0.023(3) 0.028(5)
Pb2 0.00761(5) 0.02807(6) 0.02073(6) 0.00271(5) 0.00128(4) 0.00297(4)

loop_
_atom_type_symbol
_atom_type_description
_atom_type_scat_dispersion_real
_atom_type_scat_dispersion_imag
_atom_type_scat_source
C C 0.0033 0.0016 'International Tables Vol C Tables 4.2.6.8 and 6.1.1.4'
H H 0.0000 0.0000 'International Tables Vol C Tables 4.2.6.8 and 6.1.1.4'
N N 0.0061 0.0033 'International Tables Vol C Tables 4.2.6.8 and 6.1.1.4'
O O 0.0106 0.0060 'International Tables Vol C Tables 4.2.6.8 and 6.1.1.4'
Pb Pb -3.3944 10.1111 'International Tables Vol C Tables 4.2.6.8 and 6.1.1.4'

loop_
_citation_id
_citation_doi
_citation_year
1 10.1021/acs.inorgchem.9b02697 2019

loop_
_geom_angle_atom_site_label_1
_geom_angle_atom_site_label_2
_geom_angle_atom_site_label_3
_geom_angle
_geom_angle_site_symmetry_1
_geom_angle_site_symmetry_3
_geom_angle_publ_flag
O1 Pb1 O2 51.47(8) . . ?
O1 Pb1 O4 81.99(8) . 1_455 ?
O1 Pb1 O9 78.78(10) . . ?
O1 Pb1 N2 77.83(9) . . ?
O4 Pb1 O2 132.91(8) 1_455 . ?
O4 Pb1 O9 79.14(11) 1_455 . ?
O4 Pb1 N2 77.79(10) 1_455 . ?
O9 Pb1 O2 96.13(10) . . ?
N2 Pb1 O2 84.85(8) . . ?
N2 Pb1 O9 149.06(10) . . ?
C1 O2 Pb1 87.67(19) . . ?
C1 O1 Pb1 96.7(2) . . ?
C8 O3 Pb2 169.4(2) . 2_464 ?
C8 O4 Pb1 101.3(2) . 1_655 ?
C14 O5 Pb2 95.2(2) . . ?
C14 O6 Pb2 89.60(19) . . ?
C21 O7 Pb2 90.12(18) . 1_655 ?
C21 O8 Pb2 98.2(2) . 1_655 ?
C27 O9 Pb1 122.9(5) . . ?
C11 N1 C12 115.8(3) . . ?
C11 N1 Pb2 113.4(2) . 2_465 ?
C12 N1 Pb2 127.4(2) . 2_465 ?
C25 N2 Pb1 123.0(2) . . ?
C25 N2 C24 110.4(3) . . ?
C24 N2 Pb1 126.5(2) . . ?
C27 N3 C28 111.6(8) . . ?
C27 N3 C29 135.9(8) . . ?
C29 N3 C28 112.0(8) . . ?
O2 C1 C2 117.7(3) . . ?
O1 C1 O2 124.1(3) . . ?
O1 C1 C2 118.1(3) . . ?
C3 C2 C1 120.4(3) . . ?
C3 C2 C7 119.4(3) . . ?
C7 C2 C1 120.2(3) . . ?
C4 C3 C2 119.7(3) . . ?
C3 C4 C5 120.4(3) . . ?
C3 C4 C8 120.6(3) . . ?
C5 C4 C8 118.9(3) . . ?
C6 C5 C4 121.1(3) . . ?
C5 C6 C7 118.4(3) . . ?
C5 C6 C9 120.5(3) . . ?
C7 C6 C9 121.0(3) . . ?
C2 C7 C6 120.7(3) . . ?
O3 C8 O4 123.7(3) . . ?
O3 C8 C4 119.3(3) . . ?
O4 C8 C4 117.0(3) . . ?
C10 C9 C6 120.8(3) . . ?
C10 C9 C13 116.4(3) . . ?
C13 C9 C6 122.8(3) . . ?
C9 C10 C11 119.8(4) . . ?
N1 C11 C10 123.7(4) . . ?
N1 C12 C13 124.1(4) . . ?
C12 C13 C9 120.0(3) . . ?
O5 C14 O6 122.8(3) . . ?
O5 C14 C15 118.8(3) . . ?
O6 C14 C15 118.4(3) . . ?
C20 C15 C14 120.2(3) . . ?
C20 C15 C16 120.0(3) . . ?
C16 C15 C14 119.8(3) . . ?
C15 C20 C19 121.8(3) . . ?
C20 C19 C22 120.6(3) . . ?
C18 C19 C20 117.0(3) . . ?
C18 C19 C22 122.3(3) . . ?
C17 C18 C19 121.4(3) . . ?
C18 C17 C16 120.6(3) . . ?
C18 C17 C21 120.0(3) . . ?
C16 C17 C21 119.3(3) . . ?
C17 C16 C15 119.2(3) . . ?
O7 C21 C17 117.1(3) . . ?
O8 C21 O7 122.6(3) . . ?
O8 C21 C17 120.2(3) . . ?
C26 C22 C19 122.6(3) . . ?
C26 C22 C23 115.3(4) . . ?
C23 C22 C19 122.0(4) . . ?
C22 C26 C25 120.9(4) . . ?
N2 C25 C26 127.1(4) . . ?
C23 C24 N2 126.0(4) . . ?
C24 C23 C22 120.2(4) . . ?
O9 C27 N3 131.7(8) . . ?
O3 Pb2 O7 77.52(8) 2_464 1_455 ?
O3 Pb2 N1 159.05(10) 2_464 2_465 ?
O5 Pb2 O3 83.97(8) . 2_464 ?
O5 Pb2 O6 51.15(8) . . ?
O5 Pb2 O7 126.46(8) . 1_455 ?
O5 Pb2 O8 81.68(8) . 1_455 ?
O5 Pb2 N1 78.12(9) . 2_465 ?
O6 Pb2 O3 100.10(8) . 2_464 ?
O6 Pb2 O7 177.03(8) . 1_455 ?
O6 Pb2 N1 76.99(9) . 2_465 ?
O8 Pb2 O3 90.08(8) 1_455 2_464 ?
O8 Pb2 O6 129.60(7) 1_455 . ?
O8 Pb2 O7 49.06(7) 1_455 1_455 ?
O8 Pb2 N1 76.75(9) 1_455 2_465 ?
N1 Pb2 O7 104.58(9) 2_465 1_455 ?

loop_
_geom_bond_atom_site_label_1
_geom_bond_atom_site_label_2
_geom_bond_distance
_geom_bond_site_symmetry_2
_geom_bond_publ_flag
Pb1 O2 2.645(2) . ?
Pb1 O1 2.452(2) . ?
Pb1 O4 2.456(3) 1_455 ?
Pb1 O9 2.611(3) . ?
Pb1 N2 2.549(3) . ?
O2 C1 1.257(4) . ?
O1 C1 1.256(4) . ?
O3 C8 1.253(4) . ?
O3 Pb2 2.623(2) 2_464 ?
O4 Pb1 2.456(3) 1_655 ?
O4 C8 1.261(4) . ?
O5 C14 1.254(4) . ?
O5 Pb2 2.503(2) . ?
O6 C14 1.266(4) . ?
O6 Pb2 2.617(2) . ?
O7 C21 1.274(4) . ?
O7 Pb2 2.746(2) 1_655 ?
O8 C21 1.255(4) . ?
O8 Pb2 2.586(3) 1_655 ?
O9 C27 1.160(7) . ?
N1 C11 1.322(5) . ?
N1 C12 1.334(5) . ?
N1 Pb2 2.624(3) 2_465 ?
N2 C25 1.345(5) . ?
N2 C24 1.390(5) . ?
N3 C27 1.295(9) . ?
N3 C28 1.635(17) . ?
N3 C29 1.383(8) . ?
C1 C2 1.497(5) . ?
C2 C3 1.394(5) . ?
C2 C7 1.396(5) . ?
C3 C4 1.368(5) . ?
C4 C5 1.391(5) . ?
C4 C8 1.507(5) . ?
C5 C6 1.375(5) . ?
C6 C7 1.397(5) . ?
C6 C9 1.497(5) . ?
C9 C10 1.372(5) . ?
C9 C13 1.382(5) . ?
C10 C11 1.400(6) . ?
C12 C13 1.375(5) . ?
C14 C15 1.505(4) . ?
C15 C20 1.382(5) . ?
C15 C16 1.390(5) . ?
C20 C19 1.401(5) . ?
C19 C18 1.399(5) . ?
C19 C22 1.477(5) . ?
C18 C17 1.380(5) . ?
C17 C16 1.387(4) . ?
C17 C21 1.510(5) . ?
C22 C26 1.362(5) . ?
C22 C23 1.400(5) . ?
C26 C25 1.396(6) . ?
C24 C23 1.385(6) . ?
Pb2 O3 2.623(2) 2_464 ?
Pb2 O7 2.746(2) 1_455 ?
Pb2 O8 2.586(3) 1_455 ?
Pb2 N1 2.624(3) 2_465 ?
